data_7127700
loop_
_publ_author_name
'Sumida, Akifumi'
'Kobayashi, Ryosuke'
'Yumura, Takashi'
'Imoto, Hiroaki'
'Naka, Kensuke'

_publ_section_title
;
 Dibenzoarsacrowns: an experimental and computational study on the
 coordination behaviors.
;
_journal_issue 16
_journal_name_full 'Chemical communications (Cambridge, England)'
_journal_page_first 2013
_journal_page_last 2016
_journal_paper_doi 10.1039/d0cc07191a
_journal_volume 57
_journal_year 2021
_chemical_formula_moiety 'C28 H33 As Au Cl O6'
_chemical_formula_sum 'C28 H33 As Au Cl O6'
_chemical_formula_weight 772.91
_space_group_crystal_system triclinic
_space_group_IT_number 2
_space_group_name_Hall '-P 1'
_space_group_name_H-M_alt 'P -1'
_atom_sites_solution_hydrogens geom
_atom_sites_solution_primary direct
_atom_sites_solution_secondary difmap
_audit_update_record
;
2020-09-29 deposited with the CCDC.	2020-12-26 downloaded from the CCDC.
;
_cell_angle_alpha 80.231(16)
_cell_angle_beta 84.537(19)
_cell_angle_gamma 68.486(13)
_cell_formula_units_Z 2
_cell_length_a 8.791(4)
_cell_length_b 9.870(5)
_cell_length_c 17.284(9)
_cell_measurement_reflns_used 4051
_cell_measurement_temperature 93
_cell_measurement_theta_max 27.49
_cell_measurement_theta_min 7.93
_cell_volume 1374.1(12)
_computing_cell_refinement DTREK
_computing_data_collection DTREK
_computing_data_reduction DTREK
_computing_molecular_graphics 'CrystalStructure 4.1'
_computing_publication_material 'CrystalStructure 4.1 (Rigaku, 2014)'
_computing_structure_refinement 'SHELXL2013 (Sheldrick, 2008)'
_computing_structure_solution 'SHELXS2013 (Sheldrick, 2008)'
_diffrn_ambient_temperature 93
_diffrn_detector_area_resol_mean 13.653
_diffrn_measured_fraction_theta_full 0.964
_diffrn_measured_fraction_theta_max 0.966
_diffrn_measurement_device_type 'Rigaku XtaLAB mini'
_diffrn_measurement_method \w
_diffrn_radiation_type 'Mo K\a'
_diffrn_radiation_wavelength 0.71075
_diffrn_reflns_av_R_equivalents 0.0945
_diffrn_reflns_Laue_measured_fraction_full 0.964
_diffrn_reflns_Laue_measured_fraction_max 0.966
_diffrn_reflns_limit_h_max 11
_diffrn_reflns_limit_h_min -11
_diffrn_reflns_limit_k_max 12
_diffrn_reflns_limit_k_min -12
_diffrn_reflns_limit_l_max 22
_diffrn_reflns_limit_l_min -22
_diffrn_reflns_number 14137
_diffrn_reflns_point_group_measured_fraction_full 0.964
_diffrn_reflns_point_group_measured_fraction_max 0.966
_diffrn_reflns_theta_full 25.242
_diffrn_reflns_theta_max 27.505
_diffrn_reflns_theta_min 8.048
_diffrn_standards_number 0
_exptl_absorpt_coefficient_mu 6.705
_exptl_absorpt_correction_T_max 1.000
_exptl_absorpt_correction_T_min 1.000
_exptl_absorpt_correction_type numerical
_exptl_absorpt_process_details 'NUMABS (Rigaku, 1999)'
_exptl_crystal_colour colorless
_exptl_crystal_density_diffrn 1.868
_exptl_crystal_density_method 'not measured'
_exptl_crystal_description prism
_exptl_crystal_F_000 756.00
_exptl_crystal_size_max 0.200
_exptl_crystal_size_mid 0.100
_exptl_crystal_size_min 0.060
_refine_diff_density_max 2.29
_refine_diff_density_min -2.57
_refine_ls_extinction_method none
_refine_ls_goodness_of_fit_ref 0.874
_refine_ls_hydrogen_treatment constr
_refine_ls_number_parameters 322
_refine_ls_number_reflns 6107
_refine_ls_number_restraints 0
_refine_ls_R_factor_all 0.0505
_refine_ls_R_factor_gt 0.0434
_refine_ls_shift/su_max 0.001
_refine_ls_structure_factor_coef Fsqd
_refine_ls_weighting_details 'w = 1/[\s^2^(Fo^2^)+(0.0091P)^2^+0.0000P] where P=(Fo^2^+2Fc^2^)/3'
_refine_ls_weighting_scheme calc
_refine_ls_wR_factor_gt 0.0943
_refine_ls_wR_factor_ref 0.0986
_reflns_number_gt 5197
_reflns_number_total 6107
_reflns_threshold_expression F^2^>2.0\s(F^2^)
_cod_data_source_file d0cc07191a2.cif
_cod_data_source_block '[AuCl(4)]'
_cod_depositor_comments 'Adding full bibliography for 7127700--7127710.cif.'
_cod_original_cell_volume 1374.0(12)
_cod_database_code 7127700
_shelxl_res_file
;

    shelxl.res created by SHELXL-2014/7

TITL 21-arsacrown-7AuClRbPF6_2
CELL  0.71075 8.79070 9.87040 17.28350 80.23140 84.53700 68.48570
ZERR  2 0.00428 0.00495 0.00900 0.01640 0.01890 0.01260
LATT 1
SFAC C H AS AU O CL
UNIT 56 66 2 2 12 2
L.S. 5
FMAP 2
PLAN -25
WPDB -2
HTAB
BOND $H
CONF
LIST 4
TEMP -180
ACTA
SIZE 0.200 0.060 0.100
EADP C7 C8
EADP C5 C6
WGHT    0.009100
FVAR       0.79571
AU1   4    0.802862    0.644977    0.261515    11.00000    0.01793    0.01652 =
         0.01626   -0.00115   -0.00021   -0.00744
AS1   3    0.886481    0.790658    0.158708    11.00000    0.01343    0.01451 =
         0.01372   -0.00201   -0.00014   -0.00578
CL2   6    0.707150    0.517691    0.364881    11.00000    0.02962    0.02109 =
         0.01996    0.00140    0.00296   -0.01341
O1    5    0.565533    0.979991    0.225573    11.00000    0.01702    0.02335 =
         0.02493   -0.01040    0.00639   -0.01290
O2    5    0.248162    1.199237    0.269629    11.00000    0.02396    0.02741 =
         0.02801   -0.00614    0.00110   -0.00350
O3    5    0.353541    1.270631    0.400509    11.00000    0.03668    0.04620 =
         0.03499   -0.01660   -0.00336   -0.00987
O4    5    0.680018    1.073370    0.442713    11.00000    0.03952    0.03542 =
         0.03590   -0.01067    0.00840   -0.01676
O5    5    1.034493    0.831472    0.431710    11.00000    0.03272    0.03439 =
         0.02237   -0.00321   -0.00932   -0.01122
O6    5    1.136033    0.712378    0.275990    11.00000    0.01820    0.04346 =
         0.01749   -0.00436   -0.00365   -0.00876
C1    1    0.818586    0.994562    0.173641    11.00000    0.01722    0.01015 =
         0.01785    0.00152   -0.00340   -0.00413
C2    1    0.924029    1.071828    0.153667    11.00000    0.01989    0.01927 =
         0.01991   -0.00479    0.00308   -0.00653
AFIX  43
H2    2    1.024526    1.028463    0.128543    11.00000   -1.20000
AFIX   0
C3    1    0.879700    1.213103    0.171102    11.00000    0.02610    0.01865 =
         0.02854    0.00134   -0.00012   -0.01111
AFIX  43
H3    2    0.949046    1.265831    0.156525    11.00000   -1.20000
AFIX   0
C4    1    0.730510    1.276640    0.210673    11.00000    0.02295    0.01182 =
         0.03298   -0.00495   -0.00296    0.00004
AFIX  43
H4    2    0.703647    1.369640    0.224861    11.00000   -1.20000
AFIX   0
C5    1    0.621644    1.201929    0.229063    11.00000    0.02729    0.01500 =
         0.01154   -0.00268   -0.00373   -0.00271
AFIX  43
H5    2    0.520316    1.246805    0.253106    11.00000   -1.20000
AFIX   0
C6    1    0.665141    1.059842    0.211306    11.00000    0.02729    0.01500 =
         0.01154   -0.00268   -0.00373   -0.00271
C7    1    0.482013    0.972116    0.303098    11.00000    0.01328    0.04007 =
         0.02974   -0.01449    0.00993   -0.01375
AFIX  23
H7A   2    0.515679    1.023896    0.337131    11.00000   -1.20000
H7B   2    0.509787    0.870309    0.327267    11.00000   -1.20000
AFIX   0
C8    1    0.297675    1.043246    0.291485    11.00000    0.01328    0.04007 =
         0.02974   -0.01449    0.00993   -0.01375
AFIX  23
H8A   2    0.268403    1.001258    0.250912    11.00000   -1.20000
H8B   2    0.239786    1.021761    0.339857    11.00000   -1.20000
AFIX   0
C9    1    0.138251    1.287192    0.323174    11.00000    0.02341    0.03574 =
         0.04241   -0.01503    0.01367   -0.00742
AFIX  23
H9A   2    0.035746    1.270414    0.325660    11.00000   -1.20000
H9B   2    0.115907    1.389938    0.302240    11.00000   -1.20000
AFIX   0
C10   1    0.194687    1.260908    0.403035    11.00000    0.05254    0.04442 =
         0.04394   -0.01867    0.01851   -0.02104
AFIX  23
H10A  2    0.118657    1.333361    0.433268    11.00000   -1.20000
H10B  2    0.199371    1.164023    0.428423    11.00000   -1.20000
AFIX   0
C11   1    0.413376    1.234635    0.478366    11.00000    0.05825    0.05009 =
         0.05341   -0.02454    0.01195   -0.02919
AFIX  23
H11A  2    0.393335    1.147876    0.505306    11.00000   -1.20000
H11B  2    0.356977    1.315426    0.507836    11.00000   -1.20000
AFIX   0
C12   1    0.593002    1.206173    0.473284    11.00000    0.04180    0.04958 =
         0.05101   -0.02815    0.00000   -0.01511
AFIX  23
H12A  2    0.613702    1.287263    0.439619    11.00000   -1.20000
H12B  2    0.630952    1.199824    0.525136    11.00000   -1.20000
AFIX   0
C13   1    0.834580    1.073234    0.408885    11.00000    0.03344    0.04291 =
         0.03220   -0.00687   -0.00807   -0.01651
AFIX  23
H13A  2    0.898823    1.083844    0.448533    11.00000   -1.20000
H13B  2    0.818151    1.155913    0.367145    11.00000   -1.20000
AFIX   0
C14   1    0.924424    0.932972    0.376646    11.00000    0.02941    0.05244 =
         0.02439   -0.00700   -0.00604   -0.01305
AFIX  23
H14A  2    0.846916    0.891401    0.364273    11.00000   -1.20000
H14B  2    0.984101    0.952638    0.328546    11.00000   -1.20000
AFIX   0
C15   1    1.102971    0.683372    0.416287    11.00000    0.04213    0.03138 =
         0.02253    0.00156   -0.01063   -0.01888
AFIX  23
H15A  2    1.014618    0.652415    0.406592    11.00000   -1.20000
H15B  2    1.156484    0.621296    0.462973    11.00000   -1.20000
AFIX   0
C16   1    1.225710    0.657575    0.347162    11.00000    0.02852    0.03220 =
         0.02875   -0.00257   -0.01251   -0.01134
AFIX  23
H16A  2    1.300484    0.708759    0.348935    11.00000   -1.20000
H16B  2    1.288875    0.553310    0.349221    11.00000   -1.20000
AFIX   0
C17   1    1.218722    0.694564    0.205250    11.00000    0.02231    0.01730 =
         0.02344   -0.00150   -0.00236   -0.00671
C18   1    1.386552    0.647991    0.194870    11.00000    0.01461    0.02781 =
         0.03930    0.00038   -0.00626   -0.00604
AFIX  43
H18   2    1.452118    0.623503    0.238004    11.00000   -1.20000
AFIX   0
C19   1    1.456609    0.637898    0.120434    11.00000    0.01234    0.02679 =
         0.04160    0.00206    0.00511   -0.00688
AFIX  43
H19   2    1.569963    0.604987    0.113864    11.00000   -1.20000
AFIX   0
C20   1    1.363019    0.675258    0.055903    11.00000    0.02351    0.02005 =
         0.03092   -0.00211    0.00895   -0.00786
AFIX  43
H20   2    1.412342    0.668851    0.005938    11.00000   -1.20000
AFIX   0
C21   1    1.190721    0.723700    0.065686    11.00000    0.01586    0.01742 =
         0.02678   -0.00352    0.00016   -0.00418
AFIX  43
H21   2    1.125836    0.748240    0.022295    11.00000   -1.20000
AFIX   0
C22   1    1.119735    0.734232    0.140181    11.00000    0.01487    0.01075 =
         0.02410   -0.00305   -0.00113   -0.00509
C23   1    0.807724    0.794300    0.057835    11.00000    0.01286    0.01721 =
         0.01680   -0.00201   -0.00162   -0.00336
C24   1    0.829508    0.659934    0.033859    11.00000    0.01846    0.02543 =
         0.02172   -0.00141   -0.00196   -0.01215
AFIX  43
H24   2    0.880940    0.571758    0.065952    11.00000   -1.20000
AFIX   0
C25   1    0.773817    0.659863   -0.037891    11.00000    0.02260    0.02944 =
         0.02820   -0.01262    0.00487   -0.01290
AFIX  43
H25   2    0.790001    0.570449   -0.054312    11.00000   -1.20000
AFIX   0
C26   1    0.695193    0.788056   -0.085722    11.00000    0.01993    0.03821 =
         0.01786   -0.00721   -0.00076   -0.01249
AFIX  43
H26   2    0.655299    0.785775   -0.133240    11.00000   -1.20000
AFIX   0
C27   1    0.675389    0.923887   -0.062017    11.00000    0.02254    0.02428 =
         0.01978    0.00035   -0.00390   -0.00580
AFIX  43
H27   2    0.624981    1.011732   -0.094574    11.00000   -1.20000
AFIX   0
C28   1    0.731153    0.925575    0.009615    11.00000    0.02199    0.01477 =
         0.02202   -0.00276   -0.00079   -0.00627
AFIX  43
H28   2    0.717444    1.014771    0.025639    11.00000   -1.20000
AFIX   0
HKLF 4
 
REM  21-arsacrown-7AuClRbPF6_2
REM R1 =  0.0434 for    5197 Fo > 4sig(Fo)  and  0.0505 for all    6107 data
REM    322 parameters refined using      0 restraints
 
END  
     
WGHT      0.0092      0.0000 

REM Instructions for potential hydrogen bonds
HTAB C5 O2
HTAB C7 O4
EQIV $1 -x+1, -y+2, -z+1
HTAB C11 O4_$1
HTAB C11 Cl2_$1
EQIV $2 x, y+1, z
HTAB C12 Cl2_$2
EQIV $3 -x+2, -y+2, -z+1
HTAB C13 O5_$3
EQIV $4 x+1, y-1, z
HTAB C16 O3_$4

REM Highest difference peak  2.293,  deepest hole -2.570,  1-sigma level  0.198
Q1    1   0.5903  1.0588  0.2140  11.00000  0.05    2.29
Q2    1   0.7757  0.5762  0.2989  11.00000  0.05    1.68
Q3    1   0.8899  0.5411  0.2883  11.00000  0.05    1.67
Q4    1   0.7150  0.7582  0.2343  11.00000  0.05    1.63
Q5    1   0.8348  0.7153  0.2222  11.00000  0.05    1.58
Q6    1   0.4806  1.3003  0.4491  11.00000  0.05    1.40
Q7    1   0.8832  0.7212  0.2977  11.00000  0.05    1.38
Q8    1   0.8225  0.7752  0.2372  11.00000  0.05    1.37
Q9    1   0.7018  0.5802  0.2373  11.00000  0.05    1.29
Q10   1   0.9157  0.5941  0.2001  11.00000  0.05    1.27
Q11   1   0.5022  0.9130  0.3203  11.00000  0.05    1.26
Q12   1   0.9666  0.9390  0.0503  11.00000  0.05    1.21
Q13   1   0.6995  0.6978  0.3250  11.00000  0.05    1.06
Q14   1   0.9746  0.6786  0.1862  11.00000  0.05    1.06
Q15   1   0.8364  0.6533  0.2972  11.00000  0.05    1.05
Q16   1   0.5636  1.1390  0.5045  11.00000  0.05    1.00
Q17   1   0.6421  0.6984  0.2929  11.00000  0.05    0.76
Q18   1   0.5590  0.7323  0.2985  11.00000  0.05    0.75
Q19   1   0.4170  1.3103  0.3816  11.00000  0.05    0.73
Q20   1   0.9328  0.6630  0.3447  11.00000  0.05    0.73
Q21   1   0.9630  0.6378  0.2527  11.00000  0.05    0.72
Q22   1   0.8263  0.8818  0.1620  11.00000  0.05    0.71
Q23   1   0.7981  0.9075  0.1199  11.00000  0.05    0.70
Q24   1   0.7161  0.5386  0.4037  11.00000  0.05    0.69
Q25   1   0.6736  0.8315  0.2416  11.00000  0.05    0.68
;

loop_
_symmetry_equiv_pos_site_id
_space_group_symop_operation_xyz
1 +X,+Y,+Z
2 -X,-Y,-Z

loop_
_atom_site_label
_atom_site_type_symbol
_atom_site_fract_x
_atom_site_fract_y
_atom_site_fract_z
_atom_site_U_iso_or_equiv
_atom_site_adp_type
_atom_site_occupancy
_atom_site_site_symmetry_multiplicity
_atom_site_calc_flag
_atom_site_refinement_flags
_atom_site_disorder_assembly
_atom_site_disorder_group
Au1 Au 0.80286(2) 0.64498(2) 0.26151(2) 0.01672(8) Uani 1 2 d . . .
As1 As 0.88648(7) 0.79066(6) 0.15871(3) 0.01369(13) Uani 1 2 d . . .
Cl2 Cl 0.70715(19) 0.51769(16) 0.36488(9) 0.0231(3) Uani 1 2 d . . .
O1 O 0.5655(5) 0.9800(4) 0.2256(3) 0.0198(9) Uani 1 2 d . . .
O2 O 0.2482(5) 1.1992(5) 0.2696(3) 0.0280(10) Uani 1 2 d . . .
O3 O 0.3535(6) 1.2706(6) 0.4005(3) 0.0392(12) Uani 1 2 d . . .
O4 O 0.6800(6) 1.0734(5) 0.4427(3) 0.0360(12) Uani 1 2 d . . .
O5 O 1.0345(6) 0.8315(5) 0.4317(3) 0.0296(10) Uani 1 2 d . . .
O6 O 1.1360(5) 0.7124(5) 0.2760(3) 0.0268(10) Uani 1 2 d . . .
C1 C 0.8186(7) 0.9946(6) 0.1736(3) 0.0155(11) Uani 1 2 d . . .
C2 C 0.9240(7) 1.0718(7) 0.1537(4) 0.0198(12) Uani 1 2 d . . .
C3 C 0.8797(8) 1.2131(7) 0.1711(4) 0.0242(13) Uani 1 2 d . . .
C4 C 0.7305(7) 1.2766(7) 0.2107(4) 0.0240(14) Uani 1 2 d . . .
C5 C 0.6216(8) 1.2019(6) 0.2291(3) 0.0190(9) Uani 1 2 d . . .
C6 C 0.6651(7) 1.0598(6) 0.2113(3) 0.0190(9) Uani 1 2 d . . .
C7 C 0.4820(7) 0.9721(8) 0.3031(4) 0.0261(10) Uani 1 2 d . . .
C8 C 0.2977(7) 1.0433(8) 0.2915(4) 0.0261(10) Uani 1 2 d . . .
C9 C 0.1383(8) 1.2872(8) 0.3232(5) 0.0346(17) Uani 1 2 d . . .
C10 C 0.1947(10) 1.2609(9) 0.4030(5) 0.046(2) Uani 1 2 d . . .
C11 C 0.4134(11) 1.2346(10) 0.4784(5) 0.050(2) Uani 1 2 d . . .
C12 C 0.5930(10) 1.2062(9) 0.4733(5) 0.045(2) Uani 1 2 d . . .
C13 C 0.8346(9) 1.0732(8) 0.4089(5) 0.0347(16) Uani 1 2 d . . .
C14 C 0.9244(9) 0.9330(9) 0.3766(4) 0.0353(17) Uani 1 2 d . . .
C15 C 1.1030(9) 0.6834(8) 0.4163(4) 0.0304(15) Uani 1 2 d . . .
C16 C 1.2257(8) 0.6576(8) 0.3472(4) 0.0291(15) Uani 1 2 d . . .
C17 C 1.2187(7) 0.6946(6) 0.2052(4) 0.0212(13) Uani 1 2 d . . .
C18 C 1.3865(7) 0.6480(7) 0.1949(4) 0.0280(15) Uani 1 2 d . . .
C19 C 1.4566(7) 0.6379(7) 0.1204(4) 0.0282(15) Uani 1 2 d . . .
C20 C 1.3630(8) 0.6753(7) 0.0559(4) 0.0257(14) Uani 1 2 d . . .
C21 C 1.1907(7) 0.7237(6) 0.0657(4) 0.0206(12) Uani 1 2 d . . .
C22 C 1.1197(7) 0.7342(6) 0.1402(4) 0.0163(11) Uani 1 2 d . . .
C23 C 0.8077(7) 0.7943(6) 0.0578(3) 0.0162(11) Uani 1 2 d . . .
C24 C 0.8295(7) 0.6599(7) 0.0339(4) 0.0208(12) Uani 1 2 d . . .
C25 C 0.7738(8) 0.6599(7) -0.0379(4) 0.0251(14) Uani 1 2 d . . .
C26 C 0.6952(7) 0.7881(7) -0.0857(4) 0.0243(14) Uani 1 2 d . . .
C27 C 0.6754(7) 0.9239(7) -0.0620(4) 0.0232(13) Uani 1 2 d . . .
C28 C 0.7311(7) 0.9256(6) 0.0096(4) 0.0197(12) Uani 1 2 d . . .
H2 H 1.02453 1.02846 0.12854 0.0238 Uiso 1 2 calc R . .
H3 H 0.94905 1.26583 0.15652 0.0290 Uiso 1 2 calc R . .
H4 H 0.70365 1.36964 0.22486 0.0288 Uiso 1 2 calc R . .
H5 H 0.52032 1.2468 0.25311 0.0228 Uiso 1 2 calc R . .
H7A H 0.51568 1.0239 0.33713 0.0313 Uiso 1 2 calc R . .
H7B H 0.50979 0.87031 0.32727 0.0313 Uiso 1 2 calc R . .
H8A H 0.2684 1.00126 0.25091 0.0313 Uiso 1 2 calc R . .
H8B H 0.23979 1.02176 0.33986 0.0313 Uiso 1 2 calc R . .
H9A H 0.03575 1.27041 0.32566 0.0415 Uiso 1 2 calc R . .
H9B H 0.11591 1.38994 0.30224 0.0415 Uiso 1 2 calc R . .
H10A H 0.11866 1.33336 0.43327 0.0549 Uiso 1 2 calc R . .
H10B H 0.19937 1.16402 0.42842 0.0549 Uiso 1 2 calc R . .
H11A H 0.39333 1.14788 0.50531 0.0599 Uiso 1 2 calc R . .
H11B H 0.35698 1.31543 0.50784 0.0599 Uiso 1 2 calc R . .
H12A H 0.6137 1.28726 0.43962 0.0544 Uiso 1 2 calc R . .
H12B H 0.63095 1.19982 0.52514 0.0544 Uiso 1 2 calc R . .
H13A H 0.89882 1.08384 0.44853 0.0416 Uiso 1 2 calc R . .
H13B H 0.81815 1.15591 0.36714 0.0416 Uiso 1 2 calc R . .
H14A H 0.84692 0.8914 0.36427 0.0424 Uiso 1 2 calc R . .
H14B H 0.9841 0.95264 0.32855 0.0424 Uiso 1 2 calc R . .
H15A H 1.01462 0.65242 0.40659 0.0365 Uiso 1 2 calc R . .
H15B H 1.15648 0.6213 0.46297 0.0365 Uiso 1 2 calc R . .
H16A H 1.30048 0.70876 0.34894 0.0349 Uiso 1 2 calc R . .
H16B H 1.28887 0.55331 0.34922 0.0349 Uiso 1 2 calc R . .
H18 H 1.45212 0.6235 0.238 0.0336 Uiso 1 2 calc R . .
H19 H 1.56996 0.60499 0.11386 0.0339 Uiso 1 2 calc R . .
H20 H 1.41234 0.66885 0.00594 0.0308 Uiso 1 2 calc R . .
H21 H 1.12584 0.74824 0.02229 0.0247 Uiso 1 2 calc R . .
H24 H 0.88094 0.57176 0.06595 0.0250 Uiso 1 2 calc R . .
H25 H 0.79 0.57045 -0.05431 0.0301 Uiso 1 2 calc R . .
H26 H 0.6553 0.78578 -0.13324 0.0292 Uiso 1 2 calc R . .
H27 H 0.62498 1.01173 -0.09457 0.0278 Uiso 1 2 calc R . .
H28 H 0.71744 1.01477 0.02564 0.0236 Uiso 1 2 calc R . .

loop_
_atom_site_aniso_label
_atom_site_aniso_U_11
_atom_site_aniso_U_22
_atom_site_aniso_U_33
_atom_site_aniso_U_12
_atom_site_aniso_U_13
_atom_site_aniso_U_23
Au1 0.01793(13) 0.01652(13) 0.01626(13) -0.00744(10) -0.00021(9) -0.00115(9)
As1 0.0134(3) 0.0145(3) 0.0137(3) -0.0058(2) -0.0001(2) -0.0020(2)
Cl2 0.0296(8) 0.0211(8) 0.0200(7) -0.0134(7) 0.0030(6) 0.0014(6)
O1 0.0170(19) 0.023(2) 0.025(2) -0.0129(18) 0.0064(18) -0.0104(18)
O2 0.024(2) 0.027(2) 0.028(2) -0.004(2) 0.001(2) -0.0061(19)
O3 0.037(3) 0.046(3) 0.035(3) -0.010(2) -0.003(2) -0.017(2)
O4 0.040(3) 0.035(3) 0.036(3) -0.017(2) 0.008(2) -0.011(2)
O5 0.033(2) 0.034(3) 0.022(2) -0.011(2) -0.009(2) -0.003(2)
O6 0.018(2) 0.043(3) 0.017(2) -0.009(2) -0.0037(18) -0.004(2)
C1 0.017(3) 0.010(3) 0.018(3) -0.004(2) -0.003(2) 0.002(2)
C2 0.020(3) 0.019(3) 0.020(3) -0.007(2) 0.003(2) -0.005(2)
C3 0.026(3) 0.019(3) 0.029(3) -0.011(3) -0.000(3) 0.001(3)
C4 0.023(3) 0.012(3) 0.033(4) 0.000(3) -0.003(3) -0.005(3)
C5 0.027(2) 0.015(2) 0.0115(19) -0.0027(18) -0.0037(17) -0.0027(15)
C6 0.027(2) 0.015(2) 0.0115(19) -0.0027(18) -0.0037(17) -0.0027(15)
C7 0.013(2) 0.040(3) 0.030(2) -0.014(2) 0.0099(19) -0.014(2)
C8 0.013(2) 0.040(3) 0.030(2) -0.014(2) 0.0099(19) -0.014(2)
C9 0.023(3) 0.036(4) 0.042(4) -0.007(3) 0.014(3) -0.015(3)
C10 0.053(5) 0.044(5) 0.044(5) -0.021(4) 0.019(4) -0.019(4)
C11 0.058(5) 0.050(5) 0.053(5) -0.029(4) 0.012(5) -0.025(4)
C12 0.042(4) 0.050(5) 0.051(5) -0.015(4) 0.000(4) -0.028(4)
C13 0.033(4) 0.043(4) 0.032(4) -0.017(3) -0.008(3) -0.007(3)
C14 0.029(4) 0.052(5) 0.024(4) -0.013(3) -0.006(3) -0.007(3)
C15 0.042(4) 0.031(4) 0.023(3) -0.019(3) -0.011(3) 0.002(3)
C16 0.029(3) 0.032(4) 0.029(4) -0.011(3) -0.013(3) -0.003(3)
C17 0.022(3) 0.017(3) 0.023(3) -0.007(3) -0.002(3) -0.002(2)
C18 0.015(3) 0.028(4) 0.039(4) -0.006(3) -0.006(3) 0.000(3)
C19 0.012(3) 0.027(4) 0.042(4) -0.007(3) 0.005(3) 0.002(3)
C20 0.024(3) 0.020(3) 0.031(4) -0.008(3) 0.009(3) -0.002(3)
C21 0.016(3) 0.017(3) 0.027(3) -0.004(2) 0.000(3) -0.004(2)
C22 0.015(3) 0.011(3) 0.024(3) -0.005(2) -0.001(2) -0.003(2)
C23 0.013(3) 0.017(3) 0.017(3) -0.003(2) -0.002(2) -0.002(2)
C24 0.018(3) 0.025(3) 0.022(3) -0.012(3) -0.002(2) -0.001(2)
C25 0.023(3) 0.029(4) 0.028(3) -0.013(3) 0.005(3) -0.013(3)
C26 0.020(3) 0.038(4) 0.018(3) -0.012(3) -0.001(2) -0.007(3)
C27 0.023(3) 0.024(3) 0.020(3) -0.006(3) -0.004(3) 0.000(3)
C28 0.022(3) 0.015(3) 0.022(3) -0.006(2) -0.001(3) -0.003(2)

loop_
_atom_type_symbol
_atom_type_description
_atom_type_scat_dispersion_real
_atom_type_scat_dispersion_imag
_atom_type_scat_source
C C 0.0033 0.0016
;
International Tables for Crystallography
(Vol. C, Tables 4.2.6.8 and 6.1.1.4)
;
H H 0.0000 0.0000
;
International Tables for Crystallography
(Vol. C, Table 6.1.1.4)
;
As As 0.0499 2.0058
;
International Tables for Crystallography
(Vol. C, Tables 4.2.6.8 and 6.1.1.4)
;
Au Au -2.0133 8.8022
;
International Tables for Crystallography
(Vol. C, Tables 4.2.6.8 and 6.1.1.4)
;
O O 0.0106 0.0060
;
International Tables for Crystallography
(Vol. C, Tables 4.2.6.8 and 6.1.1.4)
;
Cl Cl 0.1484 0.1585
;
International Tables for Crystallography
(Vol. C, Tables 4.2.6.8 and 6.1.1.4)
;

loop_
_geom_angle_atom_site_label_1
_geom_angle_atom_site_label_2
_geom_angle_atom_site_label_3
_geom_angle
_geom_angle_publ_flag
_geom_angle_site_symmetry_1
_geom_angle_site_symmetry_2
_geom_angle_site_symmetry_3
As1 Au1 Cl2 175.81(4) yes . . .
Au1 As1 C1 113.56(17) yes . . .
Au1 As1 C22 115.42(16) yes . . .
Au1 As1 C23 114.3(2) yes . . .
C1 As1 C22 103.3(3) yes . . .
C1 As1 C23 105.5(2) yes . . .
C22 As1 C23 103.5(2) yes . . .
C6 O1 C7 118.7(5) yes . . .
C8 O2 C9 116.4(5) yes . . .
C10 O3 C11 109.4(6) yes . . .
C12 O4 C13 110.7(7) yes . . .
C14 O5 C15 116.4(6) yes . . .
C16 O6 C17 119.3(5) yes . . .
As1 C1 C2 120.6(4) yes . . .
As1 C1 C6 118.7(5) yes . . .
C2 C1 C6 120.4(6) yes . . .
C1 C2 C3 120.0(5) yes . . .
C2 C3 C4 119.9(7) yes . . .
C3 C4 C5 120.6(6) yes . . .
C4 C5 C6 119.7(5) yes . . .
O1 C6 C1 117.0(5) yes . . .
O1 C6 C5 123.8(5) yes . . .
C1 C6 C5 119.2(6) yes . . .
O1 C7 C8 108.0(5) yes . . .
O2 C8 C7 111.6(6) yes . . .
O2 C9 C10 115.7(5) yes . . .
O3 C10 C9 109.5(7) yes . . .
O3 C11 C12 108.8(7) yes . . .
O4 C12 C11 110.6(8) yes . . .
O4 C13 C14 110.1(7) yes . . .
O5 C14 C13 110.3(6) yes . . .
O5 C15 C16 115.1(6) yes . . .
O6 C16 C15 108.0(5) yes . . .
O6 C17 C18 124.7(6) yes . . .
O6 C17 C22 115.1(5) yes . . .
C18 C17 C22 120.2(6) yes . . .
C17 C18 C19 119.7(7) yes . . .
C18 C19 C20 121.4(6) yes . . .
C19 C20 C21 119.5(6) yes . . .
C20 C21 C22 119.4(6) yes . . .
As1 C22 C17 118.2(4) yes . . .
As1 C22 C21 121.8(5) yes . . .
C17 C22 C21 119.8(5) yes . . .
As1 C23 C24 118.1(4) yes . . .
As1 C23 C28 121.7(5) yes . . .
C24 C23 C28 120.2(6) yes . . .
C23 C24 C25 119.1(5) yes . . .
C24 C25 C26 121.7(7) yes . . .
C25 C26 C27 119.2(6) yes . . .
C26 C27 C28 119.7(5) yes . . .
C23 C28 C27 120.1(6) yes . . .
C1 C2 H2 119.982 no . . .
C3 C2 H2 119.990 no . . .
C2 C3 H3 120.051 no . . .
C4 C3 H3 120.052 no . . .
C3 C4 H4 119.702 no . . .
C5 C4 H4 119.702 no . . .
C4 C5 H5 120.133 no . . .
C6 C5 H5 120.132 no . . .
O1 C7 H7A 110.112 no . . .
O1 C7 H7B 110.109 no . . .
C8 C7 H7A 110.116 no . . .
C8 C7 H7B 110.117 no . . .
H7A C7 H7B 108.435 no . . .
O2 C8 H8A 109.312 no . . .
O2 C8 H8B 109.305 no . . .
C7 C8 H8A 109.314 no . . .
C7 C8 H8B 109.300 no . . .
H8A C8 H8B 107.958 no . . .
O2 C9 H9A 108.363 no . . .
O2 C9 H9B 108.363 no . . .
C10 C9 H9A 108.357 no . . .
C10 C9 H9B 108.352 no . . .
H9A C9 H9B 107.440 no . . .
O3 C10 H10A 109.766 no . . .
O3 C10 H10B 109.769 no . . .
C9 C10 H10A 109.775 no . . .
C9 C10 H10B 109.765 no . . .
H10A C10 H10B 108.223 no . . .
O3 C11 H11A 109.913 no . . .
O3 C11 H11B 109.921 no . . .
C12 C11 H11A 109.922 no . . .
C12 C11 H11B 109.925 no . . .
H11A C11 H11B 108.317 no . . .
O4 C12 H12A 109.540 no . . .
O4 C12 H12B 109.537 no . . .
C11 C12 H12A 109.539 no . . .
C11 C12 H12B 109.530 no . . .
H12A C12 H12B 108.091 no . . .
O4 C13 H13A 109.646 no . . .
O4 C13 H13B 109.635 no . . .
C14 C13 H13A 109.638 no . . .
C14 C13 H13B 109.631 no . . .
H13A C13 H13B 108.156 no . . .
O5 C14 H14A 109.590 no . . .
O5 C14 H14B 109.585 no . . .
C13 C14 H14A 109.593 no . . .
C13 C14 H14B 109.585 no . . .
H14A C14 H14B 108.118 no . . .
O5 C15 H15A 108.499 no . . .
O5 C15 H15B 108.505 no . . .
C16 C15 H15A 108.495 no . . .
C16 C15 H15B 108.501 no . . .
H15A C15 H15B 107.519 no . . .
O6 C16 H16A 110.111 no . . .
O6 C16 H16B 110.111 no . . .
C15 C16 H16A 110.099 no . . .
C15 C16 H16B 110.107 no . . .
H16A C16 H16B 108.437 no . . .
C17 C18 H18 120.151 no . . .
C19 C18 H18 120.143 no . . .
C18 C19 H19 119.323 no . . .
C20 C19 H19 119.323 no . . .
C19 C20 H20 120.239 no . . .
C21 C20 H20 120.246 no . . .
C20 C21 H21 120.291 no . . .
C22 C21 H21 120.312 no . . .
C23 C24 H24 120.459 no . . .
C25 C24 H24 120.453 no . . .
C24 C25 H25 119.156 no . . .
C26 C25 H25 119.158 no . . .
C25 C26 H26 120.397 no . . .
C27 C26 H26 120.396 no . . .
C26 C27 H27 120.157 no . . .
C28 C27 H27 120.151 no . . .
C23 C28 H28 119.965 no . . .
C27 C28 H28 119.950 no . . .

loop_
_geom_bond_atom_site_label_1
_geom_bond_atom_site_label_2
_geom_bond_distance
_geom_bond_publ_flag
_geom_bond_site_symmetry_1
_geom_bond_site_symmetry_2
Au1 As1 2.3290(10) yes . .
Au1 Cl2 2.2816(18) yes . .
As1 C1 1.934(6) yes . .
As1 C22 1.927(6) yes . .
As1 C23 1.926(6) yes . .
O1 C6 1.359(9) yes . .
O1 C7 1.470(8) yes . .
O2 C8 1.430(8) yes . .
O2 C9 1.425(8) yes . .
O3 C10 1.430(11) yes . .
O3 C11 1.432(11) yes . .
O4 C12 1.416(10) yes . .
O4 C13 1.427(9) yes . .
O5 C14 1.409(8) yes . .
O5 C15 1.424(8) yes . .
O6 C16 1.440(8) yes . .
O6 C17 1.365(7) yes . .
C1 C2 1.389(10) yes . .
C1 C6 1.413(8) yes . .
C2 C3 1.382(9) yes . .
C3 C4 1.397(8) yes . .
C4 C5 1.393(10) yes . .
C5 C6 1.392(9) yes . .
C7 C8 1.529(8) yes . .
C9 C10 1.461(12) yes . .
C11 C12 1.495(13) yes . .
C13 C14 1.492(11) yes . .
C15 C16 1.521(10) yes . .
C17 C18 1.379(9) yes . .
C17 C22 1.401(9) yes . .
C18 C19 1.376(10) yes . .
C19 C20 1.367(10) yes . .
C20 C21 1.414(9) yes . .
C21 C22 1.379(9) yes . .
C23 C24 1.397(10) yes . .
C23 C28 1.388(7) yes . .
C24 C25 1.376(10) yes . .
C25 C26 1.369(8) yes . .
C26 C27 1.413(11) yes . .
C27 C28 1.379(9) yes . .
C2 H2 0.930 no . .
C3 H3 0.930 no . .
C4 H4 0.930 no . .
C5 H5 0.930 no . .
C7 H7A 0.970 no . .
C7 H7B 0.970 no . .
C8 H8A 0.970 no . .
C8 H8B 0.970 no . .
C9 H9A 0.970 no . .
C9 H9B 0.970 no . .
C10 H10A 0.970 no . .
C10 H10B 0.970 no . .
C11 H11A 0.970 no . .
C11 H11B 0.970 no . .
C12 H12A 0.970 no . .
C12 H12B 0.970 no . .
C13 H13A 0.970 no . .
C13 H13B 0.970 no . .
C14 H14A 0.970 no . .
C14 H14B 0.970 no . .
C15 H15A 0.970 no . .
C15 H15B 0.970 no . .
C16 H16A 0.970 no . .
C16 H16B 0.970 no . .
C18 H18 0.930 no . .
C19 H19 0.930 no . .
C20 H20 0.930 no . .
C21 H21 0.930 no . .
C24 H24 0.930 no . .
C25 H25 0.930 no . .
C26 H26 0.930 no . .
C27 H27 0.930 no . .
C28 H28 0.930 no . .

loop_
_geom_contact_atom_site_label_1
_geom_contact_atom_site_label_2
_geom_contact_distance
_geom_contact_publ_flag
_geom_contact_site_symmetry_1
_geom_contact_site_symmetry_2
Au1 O1 3.188(4) no . .
Au1 O6 3.272(5) no . .
Au1 C7 3.552(6) no . .
As1 O1 3.005(4) no . .
As1 O6 2.931(5) no . .
O1 O2 2.962(5) no . .
O2 O3 2.809(8) no . .
O2 C5 3.300(9) no . .
O2 C6 3.523(7) no . .
O3 O4 2.894(7) no . .
O3 C7 3.416(10) no . .
O3 C8 3.354(11) no . .
O4 O5 3.167(6) no . .
O4 C7 3.570(10) no . .
O5 O6 3.044(7) no . .
O6 C1 3.499(6) no . .
O6 C14 2.988(9) no . .
C1 C4 2.773(9) no . .
C1 C7 3.586(9) no . .
C1 C28 3.247(9) no . .
C2 C5 2.796(8) no . .
C2 C22 3.178(8) no . .
C3 C6 2.796(11) no . .
C5 C7 3.008(10) no . .
C5 C13 3.578(10) no . .
C6 C8 3.441(9) no . .
C6 C14 3.586(10) no . .
C7 C9 3.492(9) no . .
C8 C10 2.966(12) no . .
C14 C16 3.098(9) no . .
C16 C18 2.866(10) no . .
C17 C20 2.770(9) no . .
C18 C21 2.780(10) no . .
C19 C22 2.765(8) no . .
C21 C23 3.190(9) no . .
C21 C24 3.563(10) no . .
C23 C26 2.775(9) no . .
C24 C27 2.783(8) no . .
C25 C28 2.765(10) no . .
O1 C26 3.415(7) no . 2_675
O1 C27 3.483(8) no . 2_675
O2 C26 3.159(8) no . 2_675
O3 C16 3.543(9) no . 1_465
O4 C11 3.462(12) no . 2_676
O5 C10 3.524(10) no . 2_676
O5 C13 3.475(10) no . 2_776
C10 O5 3.524(10) no . 2_676
C11 O4 3.462(12) no . 2_676
C13 O5 3.475(10) no . 2_776
C16 O3 3.543(9) no . 1_645
C19 C24 3.537(9) no . 1_655
C24 C19 3.537(9) no . 1_455
C26 O1 3.415(7) no . 2_675
C26 O2 3.159(8) no . 2_675
C27 O1 3.483(8) no . 2_675
C27 C27 3.577(8) no . 2_675
C27 C28 3.427(8) no . 2_675
C28 C27 3.427(8) no . 2_675
Au1 H7B 2.9955 no . .
Au1 H14A 3.3924 no . .
Au1 H15A 3.2878 no . .
Au1 H24 3.5272 no . .
As1 H2 2.9677 no . .
As1 H21 2.9843 no . .
As1 H24 2.9169 no . .
As1 H28 2.9840 no . .
Cl2 H7B 3.2503 no . .
Cl2 H15A 3.5953 no . .
O1 H5 2.6347 no . .
O1 H8A 2.5435 no . .
O1 H8B 3.2565 no . .
O1 H14A 3.3855 no . .
O1 H28 3.5912 no . .
O2 H5 2.5834 no . .
O2 H7A 2.5959 no . .
O2 H7B 3.2688 no . .
O2 H10A 3.2557 no . .
O2 H10B 2.7200 no . .
O3 H5 2.8168 no . .
O3 H7A 2.6878 no . .
O3 H8B 3.3178 no . .
O3 H9A 3.1892 no . .
O3 H9B 2.6130 no . .
O3 H12A 2.5143 no . .
O3 H12B 3.2116 no . .
O4 H5 3.5846 no . .
O4 H7A 2.6414 no . .
O4 H11A 2.5405 no . .
O4 H11B 3.2198 no . .
O4 H14A 2.3940 no . .
O4 H14B 3.1489 no . .
O5 H13A 2.3901 no . .
O5 H13B 3.1372 no . .
O5 H16A 2.6181 no . .
O5 H16B 3.2847 no . .
O6 H2 3.5670 no . .
O6 H14A 2.9652 no . .
O6 H14B 2.5317 no . .
O6 H15A 2.4770 no . .
O6 H15B 3.2079 no . .
O6 H18 2.6423 no . .
C1 H3 3.2390 no . .
C1 H5 3.2629 no . .
C1 H14A 3.2842 no . .
C1 H14B 3.0628 no . .
C1 H28 2.7392 no . .
C2 H4 3.2410 no . .
C2 H14B 3.0725 no . .
C2 H28 3.2327 no . .
C3 H5 3.2614 no . .
C3 H13B 3.3642 no . .
C3 H14B 3.3508 no . .
C4 H2 3.2455 no . .
C4 H13B 2.8208 no . .
C4 H14B 3.5739 no . .
C5 H3 3.2603 no . .
C5 H7A 2.6832 no . .
C5 H13B 2.9542 no . .
C5 H14A 3.5744 no . .
C6 H2 3.2704 no . .
C6 H4 3.2461 no . .
C6 H7A 2.4733 no . .
C6 H7B 3.0760 no . .
C6 H13B 3.5290 no . .
C6 H14A 3.1098 no . .
C6 H14B 3.3564 no . .
C6 H28 3.2803 no . .
C7 H5 2.8337 no . .
C7 H10B 3.3717 no . .
C7 H14A 3.2447 no . .
C8 H5 3.2391 no . .
C8 H9A 2.6612 no . .
C8 H9B 3.2321 no . .
C8 H10B 2.7535 no . .
C9 H5 3.3635 no . .
C9 H7A 3.3816 no . .
C9 H8A 3.0642 no . .
C9 H8B 2.4127 no . .
C10 H7A 3.1910 no . .
C10 H8B 2.6508 no . .
C10 H11A 2.4307 no . .
C10 H11B 2.6443 no . .
C11 H7A 3.3208 no . .
C11 H10A 2.5582 no . .
C11 H10B 2.4991 no . .
C12 H7A 3.4459 no . .
C12 H13A 2.5384 no . .
C12 H13B 2.5350 no . .
C13 H7A 3.3915 no . .
C13 H12A 2.3856 no . .
C13 H12B 2.7072 no . .
C14 H7A 3.4751 no . .
C14 H15A 2.5585 no . .
C14 H15B 3.2047 no . .
C14 H16A 3.2784 no . .
C15 H14A 2.5416 no . .
C15 H14B 2.7115 no . .
C16 H14A 3.3029 no . .
C16 H14B 2.8934 no . .
C16 H18 2.5775 no . .
C17 H2 3.2180 no . .
C17 H14B 3.5265 no . .
C17 H16A 2.6899 no . .
C17 H16B 2.6458 no . .
C17 H19 3.2176 no . .
C17 H21 3.2485 no . .
C18 H16A 2.8015 no . .
C18 H16B 2.8344 no . .
C18 H20 3.2282 no . .
C19 H21 3.2415 no . .
C20 H18 3.2265 no . .
C21 H2 3.1538 no . .
C21 H19 3.2423 no . .
C21 H24 3.5575 no . .
C22 H2 2.6881 no . .
C22 H18 3.2498 no . .
C22 H20 3.2511 no . .
C22 H24 3.5078 no . .
C23 H21 2.6906 no . .
C23 H25 3.2289 no . .
C23 H27 3.2378 no . .
C24 H21 3.0154 no . .
C24 H26 3.2340 no . .
C24 H28 3.2534 no . .
C25 H27 3.2389 no . .
C26 H24 3.2334 no . .
C26 H28 3.2564 no . .
C27 H25 3.2393 no . .
C28 H21 3.2726 no . .
C28 H24 3.2550 no . .
C28 H26 3.2541 no . .
H2 H3 2.3123 no . .
H2 H14B 3.4234 no . .
H2 H21 3.3795 no . .
H2 H28 3.4252 no . .
H3 H4 2.3244 no . .
H4 H5 2.3213 no . .
H4 H13B 2.9435 no . .
H5 H7A 2.4334 no . .
H5 H9B 3.3917 no . .
H5 H12A 3.5222 no . .
H5 H13B 3.1943 no . .
H7A H8A 2.8429 no . .
H7A H8B 2.4290 no . .
H7A H10B 3.0362 no . .
H7A H11A 3.2787 no . .
H7A H13B 3.4742 no . .
H7A H14A 2.7691 no . .
H7B H8A 2.4203 no . .
H7B H8B 2.3076 no . .
H7B H14A 3.1771 no . .
H8A H9A 3.0961 no . .
H8B H9A 2.4396 no . .
H8B H9B 3.3534 no . .
H8B H10A 3.4864 no . .
H8B H10B 2.1681 no . .
H9A H10A 2.3149 no . .
H9A H10B 2.2520 no . .
H9B H10A 2.2389 no . .
H9B H10B 2.7787 no . .
H10A H11A 2.6997 no . .
H10A H11B 2.4992 no . .
H10B H11A 2.2043 no . .
H10B H11B 2.9350 no . .
H11A H12A 2.8179 no . .
H11A H12B 2.3927 no . .
H11B H12A 2.3885 no . .
H11B H12B 2.2798 no . .
H12A H13A 2.5719 no . .
H12A H13B 2.2122 no . .
H12B H13A 2.5597 no . .
H12B H13B 3.0620 no . .
H13A H14A 2.7636 no . .
H13A H14B 2.5382 no . .
H13B H14A 2.5377 no . .
H13B H14B 2.1727 no . .
H14A H15A 2.3112 no . .
H14A H15B 3.3826 no . .
H14B H15A 2.9668 no . .
H14B H15B 3.5842 no . .
H14B H16A 2.9398 no . .
H15A H16A 2.8243 no . .
H15A H16B 2.4283 no . .
H15B H16A 2.4456 no . .
H15B H16B 2.2603 no . .
H16A H18 2.3237 no . .
H16B H18 2.4468 no . .
H18 H19 2.2980 no . .
H19 H20 2.2910 no . .
H20 H21 2.3514 no . .
H21 H24 3.1990 no . .
H21 H28 3.5914 no . .
H24 H25 2.3006 no . .
H25 H26 2.2931 no . .
H26 H27 2.3511 no . .
H27 H28 2.3106 no . .
Au1 H4 3.3130 no . 1_545
Au1 H9A 3.5467 no . 1_645
Au1 H9B 3.0153 no . 1_645
Au1 H18 3.2348 no . 1_455
Au1 H19 3.5762 no . 1_455
Cl2 H4 3.0398 no . 1_545
Cl2 H9A 3.1270 no . 1_645
Cl2 H9B 3.4746 no . 1_645
Cl2 H11B 2.8605 no . 2_676
Cl2 H12A 2.7727 no . 1_545
Cl2 H13B 3.3331 no . 1_545
Cl2 H15B 3.2031 no . 2_766
Cl2 H16A 3.3880 no . 1_455
Cl2 H16B 3.5953 no . 1_455
Cl2 H18 3.0606 no . 1_455
O1 H26 2.7760 no . 2_675
O1 H27 2.9149 no . 2_675
O2 H3 3.2315 no . 1_455
O2 H26 2.4273 no . 2_675
O3 H15B 3.5582 no . 1_465
O3 H16B 2.6433 no . 1_465
O4 H10B 2.9038 no . 2_676
O4 H11A 2.4997 no . 2_676
O5 H8B 3.1990 no . 1_655
O5 H10A 3.1025 no . 2_676
O5 H10B 3.0159 no . 2_676
O5 H12B 2.9957 no . 2_776
O5 H13A 2.5504 no . 2_776
O6 H8A 3.4045 no . 1_655
O6 H9B 3.2053 no . 1_645
C2 H8A 3.3910 no . 1_655
C2 H21 3.2319 no . 2_775
C3 H8A 3.5537 no . 1_655
C3 H9A 3.3343 no . 1_655
C3 H21 3.3022 no . 2_775
C4 H9A 3.4650 no . 1_655
C4 H18 3.4809 no . 1_465
C4 H19 3.2480 no . 1_465
C5 H26 3.0277 no . 2_675
C6 H26 2.9925 no . 2_675
C7 H11A 3.4608 no . 2_676
C7 H12B 3.4123 no . 2_676
C7 H16A 3.4691 no . 1_455
C7 H26 3.4590 no . 2_675
C8 H12B 3.5902 no . 2_676
C8 H14B 3.1760 no . 1_455
C8 H16A 3.2741 no . 1_455
C8 H26 3.0379 no . 2_675
C8 H27 3.5007 no . 2_675
C9 H3 3.5330 no . 1_455
C9 H13B 3.4796 no . 1_455
C9 H16B 3.4527 no . 1_465
C10 H13A 3.5939 no . 1_455
C10 H16B 3.2519 no . 1_465
C11 H7B 3.3988 no . 2_676
C11 H11A 3.4995 no . 2_676
C11 H16B 3.4105 no . 1_465
C12 H7B 3.5062 no . 2_676
C12 H11A 3.4096 no . 2_676
C12 H15B 3.5796 no . 2_776
C13 H8B 3.5269 no . 1_655
C13 H9A 3.1740 no . 1_655
C13 H10B 3.4056 no . 2_676
C13 H11A 3.5383 no . 2_676
C13 H13A 3.3327 no . 2_776
C14 H8B 3.1805 no . 1_655
C14 H10B 3.5246 no . 2_676
C14 H11A 3.5495 no . 2_676
C14 H13A 3.4794 no . 2_776
C15 H10A 3.3696 no . 1_645
C15 H10A 3.1160 no . 2_676
C15 H12B 3.2634 no . 2_776
C15 H13A 3.5393 no . 2_776
C16 H9B 3.3498 no . 1_645
C16 H12B 3.3653 no . 2_776
C17 H8A 3.4386 no . 1_655
C17 H9B 3.5583 no . 1_645
C18 H4 3.1244 no . 1_645
C18 H8A 3.5318 no . 1_655
C18 H27 3.4791 no . 2_775
C19 H4 3.1451 no . 1_645
C19 H27 3.2235 no . 2_775
C20 H20 3.5339 no . 2_865
C20 H25 3.1803 no . 2_765
C20 H27 3.3100 no . 2_775
C20 H28 2.9978 no . 2_775
C21 H25 2.8851 no . 2_765
C21 H28 3.1161 no . 2_775
C22 H25 3.3788 no . 2_765
C23 H19 3.2654 no . 1_455
C24 H19 2.7320 no . 1_455
C24 H24 3.3042 no . 2_765
C24 H25 3.2950 no . 2_765
C25 H3 3.2444 no . 2_775
C25 H19 3.1175 no . 1_455
C25 H20 3.1681 no . 1_455
C25 H24 3.1112 no . 2_765
C26 H2 3.5169 no . 2_775
C26 H3 3.1357 no . 2_775
C26 H8A 3.2981 no . 2_675
C26 H20 3.2924 no . 1_455
C26 H28 3.5797 no . 2_675
C27 H2 2.9412 no . 2_775
C27 H3 3.5427 no . 2_775
C27 H8A 3.2543 no . 2_675
C27 H27 3.5627 no . 2_675
C27 H28 3.2968 no . 2_675
C28 H2 3.1450 no . 2_775
C28 H27 3.2174 no . 2_675
H2 C26 3.5169 no . 2_775
H2 C27 2.9412 no . 2_775
H2 C28 3.1450 no . 2_775
H2 H8A 3.0642 no . 1_655
H2 H21 3.1576 no . 2_775
H2 H27 2.9721 no . 2_775
H2 H28 3.3096 no . 2_775
H3 O2 3.2315 no . 1_655
H3 C9 3.5330 no . 1_655
H3 C25 3.2444 no . 2_775
H3 C26 3.1357 no . 2_775
H3 C27 3.5427 no . 2_775
H3 H8A 3.3780 no . 1_655
H3 H9A 3.1021 no . 1_655
H3 H21 3.2563 no . 2_775
H3 H24 3.0291 no . 1_565
H3 H25 3.4602 no . 2_775
H3 H26 3.3199 no . 2_775
H4 Au1 3.3130 no . 1_565
H4 Cl2 3.0398 no . 1_565
H4 C18 3.1244 no . 1_465
H4 C19 3.1451 no . 1_465
H4 H9A 3.2878 no . 1_655
H4 H18 2.6931 no . 1_465
H4 H19 2.7153 no . 1_465
H5 H16B 3.5495 no . 1_465
H5 H18 3.5097 no . 1_465
H5 H26 2.8246 no . 2_675
H7A H11A 2.9637 no . 2_676
H7A H12B 3.4531 no . 2_676
H7B C11 3.3988 no . 2_676
H7B C12 3.5062 no . 2_676
H7B H11A 3.0514 no . 2_676
H7B H11B 3.1847 no . 2_676
H7B H12B 2.8187 no . 2_676
H7B H16A 2.8083 no . 1_455
H7B H18 3.3019 no . 1_455
H8A O6 3.4045 no . 1_455
H8A C2 3.3910 no . 1_455
H8A C3 3.5537 no . 1_455
H8A C17 3.4386 no . 1_455
H8A C18 3.5318 no . 1_455
H8A C26 3.2981 no . 2_675
H8A C27 3.2543 no . 2_675
H8A H2 3.0642 no . 1_455
H8A H3 3.3780 no . 1_455
H8A H14B 2.8809 no . 1_455
H8A H16A 3.0198 no . 1_455
H8A H18 3.5154 no . 1_455
H8A H26 2.8859 no . 2_675
H8A H27 2.7827 no . 2_675
H8B O5 3.1990 no . 1_455
H8B C13 3.5269 no . 1_455
H8B C14 3.1805 no . 1_455
H8B H12B 2.9102 no . 2_676
H8B H13A 3.2953 no . 1_455
H8B H13B 3.4631 no . 1_455
H8B H14B 2.6095 no . 1_455
H8B H16A 2.9149 no . 1_455
H9A Au1 3.5467 no . 1_465
H9A Cl2 3.1270 no . 1_465
H9A C3 3.3343 no . 1_455
H9A C4 3.4650 no . 1_455
H9A C13 3.1740 no . 1_455
H9A H3 3.1021 no . 1_455
H9A H4 3.2878 no . 1_455
H9A H13A 3.0269 no . 1_455
H9A H13B 2.5495 no . 1_455
H9A H14B 3.3217 no . 1_455
H9B Au1 3.0153 no . 1_465
H9B Cl2 3.4746 no . 1_465
H9B O6 3.2053 no . 1_465
H9B C16 3.3498 no . 1_465
H9B C17 3.5583 no . 1_465
H9B H15A 3.2164 no . 1_465
H9B H16B 2.8371 no . 1_465
H10A O5 3.1025 no . 2_676
H10A C15 3.3696 no . 1_465
H10A C15 3.1160 no . 2_676
H10A H15A 2.9055 no . 1_465
H10A H15A 2.9063 no . 2_676
H10A H15B 3.1100 no . 1_465
H10A H15B 2.8140 no . 2_676
H10A H16B 3.1561 no . 1_465
H10B O4 2.9038 no . 2_676
H10B O5 3.0159 no . 2_676
H10B C13 3.4056 no . 2_676
H10B C14 3.5246 no . 2_676
H10B H12B 3.3297 no . 2_676
H10B H13A 2.9988 no . 1_455
H10B H13A 3.2691 no . 2_676
H10B H14A 3.5389 no . 2_676
H11A O4 2.4997 no . 2_676
H11A C7 3.4608 no . 2_676
H11A C11 3.4995 no . 2_676
H11A C12 3.4096 no . 2_676
H11A C13 3.5383 no . 2_676
H11A C14 3.5495 no . 2_676
H11A H7A 2.9637 no . 2_676
H11A H7B 3.0514 no . 2_676
H11A H11A 2.8590 no . 2_676
H11A H14A 3.0149 no . 2_676
H11B Cl2 2.8605 no . 2_676
H11B H7B 3.1847 no . 2_676
H11B H14A 3.5587 no . 2_676
H11B H15A 3.3820 no . 2_676
H11B H15B 2.8958 no . 1_465
H11B H16B 3.2380 no . 1_465
H12A Cl2 2.7727 no . 1_565
H12A H15B 3.1986 no . 2_776
H12A H16B 3.3835 no . 1_465
H12B O5 2.9957 no . 2_776
H12B C7 3.4123 no . 2_676
H12B C8 3.5902 no . 2_676
H12B C15 3.2634 no . 2_776
H12B C16 3.3653 no . 2_776
H12B H7A 3.4531 no . 2_676
H12B H7B 2.8187 no . 2_676
H12B H8B 2.9102 no . 2_676
H12B H10B 3.3297 no . 2_676
H12B H15B 3.0443 no . 2_776
H12B H16A 2.6887 no . 2_776
H13A O5 2.5504 no . 2_776
H13A C10 3.5939 no . 1_655
H13A C13 3.3327 no . 2_776
H13A C14 3.4794 no . 2_776
H13A C15 3.5393 no . 2_776
H13A H8B 3.2953 no . 1_655
H13A H9A 3.0269 no . 1_655
H13A H10B 2.9988 no . 1_655
H13A H10B 3.2691 no . 2_676
H13A H13A 2.5521 no . 2_776
H13A H15B 3.3731 no . 2_776
H13B Cl2 3.3331 no . 1_565
H13B C9 3.4796 no . 1_655
H13B H8B 3.4631 no . 1_655
H13B H9A 2.5495 no . 1_655
H14A H10B 3.5389 no . 2_676
H14A H11A 3.0149 no . 2_676
H14A H11B 3.5587 no . 2_676
H14B C8 3.1760 no . 1_655
H14B H8A 2.8809 no . 1_655
H14B H8B 2.6095 no . 1_655
H14B H9A 3.3217 no . 1_655
H15A H9B 3.2164 no . 1_645
H15A H10A 2.9055 no . 1_645
H15A H10A 2.9063 no . 2_676
H15A H11B 3.3820 no . 2_676
H15B Cl2 3.2031 no . 2_766
H15B O3 3.5582 no . 1_645
H15B C12 3.5796 no . 2_776
H15B H10A 3.1100 no . 1_645
H15B H10A 2.8140 no . 2_676
H15B H11B 2.8958 no . 1_645
H15B H12A 3.1986 no . 2_776
H15B H12B 3.0443 no . 2_776
H15B H13A 3.3731 no . 2_776
H16A Cl2 3.3880 no . 1_655
H16A C7 3.4691 no . 1_655
H16A C8 3.2741 no . 1_655
H16A H7B 2.8083 no . 1_655
H16A H8A 3.0198 no . 1_655
H16A H8B 2.9149 no . 1_655
H16A H12B 2.6887 no . 2_776
H16B Cl2 3.5953 no . 1_655
H16B O3 2.6433 no . 1_645
H16B C9 3.4527 no . 1_645
H16B C10 3.2519 no . 1_645
H16B C11 3.4105 no . 1_645
H16B H5 3.5495 no . 1_645
H16B H9B 2.8371 no . 1_645
H16B H10A 3.1561 no . 1_645
H16B H11B 3.2380 no . 1_645
H16B H12A 3.3835 no . 1_645
H18 Au1 3.2348 no . 1_655
H18 Cl2 3.0606 no . 1_655
H18 C4 3.4809 no . 1_645
H18 H4 2.6931 no . 1_645
H18 H5 3.5097 no . 1_645
H18 H7B 3.3019 no . 1_655
H18 H8A 3.5154 no . 1_655
H19 Au1 3.5762 no . 1_655
H19 C4 3.2480 no . 1_645
H19 C23 3.2654 no . 1_655
H19 C24 2.7320 no . 1_655
H19 C25 3.1175 no . 1_655
H19 H4 2.7153 no . 1_645
H19 H24 2.6963 no . 1_655
H19 H25 3.3299 no . 1_655
H19 H27 3.5051 no . 2_775
H20 C20 3.5339 no . 2_865
H20 C25 3.1681 no . 1_655
H20 C26 3.2924 no . 1_655
H20 H20 3.1515 no . 2_865
H20 H25 3.2201 no . 1_655
H20 H25 3.4015 no . 2_765
H20 H26 3.4011 no . 1_655
H20 H28 2.8772 no . 2_775
H21 C2 3.2319 no . 2_775
H21 C3 3.3022 no . 2_775
H21 H2 3.1576 no . 2_775
H21 H3 3.2563 no . 2_775
H21 H25 2.9204 no . 2_765
H21 H28 3.0895 no . 2_775
H24 C24 3.3042 no . 2_765
H24 C25 3.1112 no . 2_765
H24 H3 3.0291 no . 1_545
H24 H19 2.6963 no . 1_455
H24 H24 3.0980 no . 2_765
H24 H25 2.7176 no . 2_765
H25 C20 3.1803 no . 2_765
H25 C21 2.8851 no . 2_765
H25 C22 3.3788 no . 2_765
H25 C24 3.2950 no . 2_765
H25 H3 3.4602 no . 2_775
H25 H19 3.3299 no . 1_455
H25 H20 3.2201 no . 1_455
H25 H20 3.4015 no . 2_765
H25 H21 2.9204 no . 2_765
H25 H24 2.7176 no . 2_765
H26 O1 2.7760 no . 2_675
H26 O2 2.4273 no . 2_675
H26 C5 3.0277 no . 2_675
H26 C6 2.9925 no . 2_675
H26 C7 3.4590 no . 2_675
H26 C8 3.0379 no . 2_675
H26 H3 3.3199 no . 2_775
H26 H5 2.8246 no . 2_675
H26 H8A 2.8859 no . 2_675
H26 H20 3.4011 no . 1_455
H27 O1 2.9149 no . 2_675
H27 C8 3.5007 no . 2_675
H27 C18 3.4791 no . 2_775
H27 C19 3.2235 no . 2_775
H27 C20 3.3100 no . 2_775
H27 C27 3.5627 no . 2_675
H27 C28 3.2174 no . 2_675
H27 H2 2.9721 no . 2_775
H27 H8A 2.7827 no . 2_675
H27 H19 3.5051 no . 2_775
H27 H28 3.2152 no . 2_675
H28 C20 2.9978 no . 2_775
H28 C21 3.1161 no . 2_775
H28 C26 3.5797 no . 2_675
H28 C27 3.2968 no . 2_675
H28 H2 3.3096 no . 2_775
H28 H20 2.8772 no . 2_775
H28 H21 3.0895 no . 2_775
H28 H27 3.2152 no . 2_675

loop_
_geom_torsion_atom_site_label_1
_geom_torsion_atom_site_label_2
_geom_torsion_atom_site_label_3
_geom_torsion_atom_site_label_4
_geom_torsion
_geom_torsion_publ_flag
_geom_torsion_site_symmetry_1
_geom_torsion_site_symmetry_2
_geom_torsion_site_symmetry_3
_geom_torsion_site_symmetry_4
Au1 As1 C1 C2 139.2(3) no . . . .
Au1 As1 C1 C6 -35.5(4) no . . . .
Au1 As1 C22 C17 -42.7(5) no . . . .
Au1 As1 C22 C21 133.3(3) no . . . .
Au1 As1 C23 C24 -50.1(4) no . . . .
Au1 As1 C23 C28 129.8(4) no . . . .
C1 As1 C22 C17 81.8(4) no . . . .
C1 As1 C22 C21 -102.1(4) no . . . .
C22 As1 C1 C2 13.5(4) no . . . .
C22 As1 C1 C6 -161.2(4) no . . . .
C1 As1 C23 C24 -175.6(4) no . . . .
C1 As1 C23 C28 4.4(5) no . . . .
C23 As1 C1 C2 -94.9(4) no . . . .
C23 As1 C1 C6 90.4(4) no . . . .
C22 As1 C23 C24 76.3(4) no . . . .
C22 As1 C23 C28 -103.8(4) no . . . .
C23 As1 C22 C17 -168.3(4) no . . . .
C23 As1 C22 C21 7.7(5) no . . . .
C6 O1 C7 C8 116.9(5) no . . . .
C7 O1 C6 C1 134.9(4) no . . . .
C7 O1 C6 C5 -47.5(7) no . . . .
C8 O2 C9 C10 57.1(9) no . . . .
C9 O2 C8 C7 -117.0(6) no . . . .
C10 O3 C11 C12 165.2(6) no . . . .
C11 O3 C10 C9 -176.0(6) no . . . .
C12 O4 C13 C14 -179.8(5) no . . . .
C13 O4 C12 C11 157.0(5) no . . . .
C14 O5 C15 C16 70.5(8) no . . . .
C15 O5 C14 C13 167.1(5) no . . . .
C16 O6 C17 C18 -10.7(10) no . . . .
C16 O6 C17 C22 172.2(5) no . . . .
C17 O6 C16 C15 -176.4(5) no . . . .
As1 C1 C2 C3 -174.2(3) no . . . .
As1 C1 C6 O1 -8.3(7) no . . . .
As1 C1 C6 C5 174.0(3) no . . . .
C2 C1 C6 O1 176.9(5) no . . . .
C2 C1 C6 C5 -0.8(8) no . . . .
C6 C1 C2 C3 0.5(8) no . . . .
C1 C2 C3 C4 1.7(9) no . . . .
C2 C3 C4 C5 -3.5(9) no . . . .
C3 C4 C5 C6 3.2(9) no . . . .
C4 C5 C6 O1 -178.6(5) no . . . .
C4 C5 C6 C1 -1.0(8) no . . . .
O1 C7 C8 O2 -70.5(7) no . . . .
O2 C9 C10 O3 52.5(9) no . . . .
O3 C11 C12 O4 -69.8(8) no . . . .
O4 C13 C14 O5 -96.1(7) no . . . .
O5 C15 C16 O6 -75.8(8) no . . . .
O6 C17 C18 C19 -178.2(6) no . . . .
O6 C17 C22 As1 -5.3(8) no . . . .
O6 C17 C22 C21 178.6(5) no . . . .
C18 C17 C22 As1 177.5(5) no . . . .
C18 C17 C22 C21 1.3(9) no . . . .
C22 C17 C18 C19 -1.3(10) no . . . .
C17 C18 C19 C20 1.0(11) no . . . .
C18 C19 C20 C21 -0.7(10) no . . . .
C19 C20 C21 C22 0.8(10) no . . . .
C20 C21 C22 As1 -177.1(5) no . . . .
C20 C21 C22 C17 -1.1(9) no . . . .
As1 C23 C24 C25 179.8(4) no . . . .
As1 C23 C28 C27 -179.6(4) no . . . .
C24 C23 C28 C27 0.4(9) no . . . .
C28 C23 C24 C25 -0.1(9) no . . . .
C23 C24 C25 C26 -1.1(9) no . . . .
C24 C25 C26 C27 2.1(9) no . . . .
C25 C26 C27 C28 -1.8(9) no . . . .
C26 C27 C28 C23 0.6(9) no . . . .
